data_2216714
loop_
_publ_author_name
'Conrad, Diane'
'DeCoskey, Jennifer'
'Mock, Samantha'
'Noll, Bruce C.'
'Petrovic, Jelena'
'Zovinka, Edward P.'

_publ_section_title
;
 [5,10,15,20-Tetrakis(2,6-dimethoxyphenyl)porphyrinato]zinc(II)
 dichloromethane tetrasolvate
;
_journal_coeditor_code PK2062
_journal_issue 12
_journal_name_full 'Acta Crystallographica Section E'
_journal_page_first m3058
_journal_page_last m3058
_journal_paper_doi 10.1107/S1600536807058138
_journal_volume 63
_journal_year 2007
_chemical_formula_iupac '[Zn (C52 H44 N4 O8 )], 4C H2 Cl2'
_chemical_formula_moiety 'C52 H44 N4 O8 Zn, 4(C H2 Cl2)'
_chemical_formula_sum 'C56 H52 Cl8 N4 O8 Zn'
_chemical_formula_weight 1257.99
_chemical_name_systematic
;
[5,10,15,20-Tetrakis(2,6-dimethoxyphenyl)porphyrinato]zinc(II)
dichloromethane tetrasolvate
;
_space_group_IT_number 14
_symmetry_cell_setting monoclinic
_symmetry_space_group_name_Hall '-P 2yn'
_symmetry_space_group_name_H-M 'P 1 21/n 1'
_atom_sites_solution_hydrogens geom
_atom_sites_solution_primary direct
_atom_sites_solution_secondary difmap
_audit_creation_method SHELXL-97
_cell_angle_alpha 90.00
_cell_angle_beta 110.5470(10)
_cell_angle_gamma 90.00
_cell_formula_units_Z 2
_cell_length_a 13.5090(5)
_cell_length_b 15.0743(6)
_cell_length_c 14.1788(4)
_cell_measurement_reflns_used 7854
_cell_measurement_temperature 100(2)
_cell_measurement_theta_max 30.1
_cell_measurement_theta_min 2.7
_cell_volume 2703.67(17)
_computing_cell_refinement 'APEX2 and SAINT (Bruker, 2006)'
_computing_data_collection 'APEX2 (Bruker, 2006)'
_computing_data_reduction 'SAINT and XPREP (Sheldrick, 2003)'
_computing_molecular_graphics 'XP (Sheldrick, 1998)'
_computing_publication_material 'enCIFer (Allen <i>et al.</i>,  2004)'
_computing_structure_refinement 'XL (Sheldrick, 2001)'
_computing_structure_solution 'XS (Sheldrick, 2001)'
_diffrn_ambient_temperature 100(2)
_diffrn_detector_area_resol_mean 8.33
_diffrn_measured_fraction_theta_full 0.999
_diffrn_measured_fraction_theta_max 0.999
_diffrn_measurement_device_type 'Bruker X8-APEXII CCD diffractometer'
_diffrn_measurement_method '\f and \w scans'
_diffrn_radiation_monochromator graphite
_diffrn_radiation_type MoK\a
_diffrn_radiation_wavelength 0.71073
_diffrn_reflns_av_R_equivalents 0.0289
_diffrn_reflns_av_sigmaI/netI 0.0174
_diffrn_reflns_limit_h_max 18
_diffrn_reflns_limit_h_min -17
_diffrn_reflns_limit_k_max 19
_diffrn_reflns_limit_k_min -20
_diffrn_reflns_limit_l_max 18
_diffrn_reflns_limit_l_min -18
_diffrn_reflns_number 63198
_diffrn_reflns_theta_full 28.28
_diffrn_reflns_theta_max 28.3
_diffrn_reflns_theta_min 1.8
_diffrn_standards_number 0
_exptl_absorpt_coefficient_mu 0.910
_exptl_absorpt_correction_T_max 0.874
_exptl_absorpt_correction_T_min 0.726
_exptl_absorpt_correction_type multi-scan
_exptl_absorpt_process_details '(SADABS; Sheldrick,2006)'
_exptl_crystal_colour 'translucent dark red'
_exptl_crystal_density_diffrn 1.545
_exptl_crystal_density_method 'not measured'
_exptl_crystal_description needle
_exptl_crystal_F_000 1292
_exptl_crystal_size_max 0.38
_exptl_crystal_size_mid 0.15
_exptl_crystal_size_min 0.15
_refine_diff_density_max 0.506
_refine_diff_density_min -0.630
_refine_ls_extinction_method none
_refine_ls_goodness_of_fit_ref 1.051
_refine_ls_hydrogen_treatment constr
_refine_ls_matrix_type full
_refine_ls_number_parameters 353
_refine_ls_number_reflns 6691
_refine_ls_number_restraints 0
_refine_ls_restrained_S_all 1.051
_refine_ls_R_factor_all 0.0371
_refine_ls_R_factor_gt 0.0322
_refine_ls_shift/su_max 0.001
_refine_ls_shift/su_mean 0.000
_refine_ls_structure_factor_coef Fsqd
_refine_ls_weighting_details 'calc w=1/[\s^2^(Fo^2^)+(0.0375P)^2^+3.1885P] where P=(Fo^2^+2Fc^2^)/3'
_refine_ls_weighting_scheme calc
_refine_ls_wR_factor_gt 0.0845
_refine_ls_wR_factor_ref 0.0871
_reflns_number_gt 5979
_reflns_number_total 6691
_reflns_threshold_expression >2\s(I)
_cod_data_source_file pk2062.cif
_cod_data_source_block I
_cod_original_sg_symbol_H-M 'P 21/n'
_cod_database_code 2216714
_cod_database_fobs_code 2216714

loop_
_symmetry_equiv_pos_as_xyz
'x, y, z'
'-x+1/2, y+1/2, -z+1/2'
'-x, -y, -z'
'x-1/2, -y-1/2, z-1/2'

loop_
_atom_site_type_symbol
_atom_site_label
_atom_site_fract_x
_atom_site_fract_y
_atom_site_fract_z
_atom_site_U_iso_or_equiv
_atom_site_adp_type
_atom_site_calc_flag
_atom_site_refinement_flags
_atom_site_occupancy
Zn Zn1 0.0000 0.0000 0.5000 0.00956(7) Uani d S 1
N N1 0.06157(10) 0.05965(9) 0.63681(10) 0.0104(3) Uani d . 1
N N2 0.12358(10) 0.04630(9) 0.46349(10) 0.0102(3) Uani d . 1
O O1 0.22057(10) 0.31144(8) 0.63177(10) 0.0190(3) Uani d . 1
O O2 0.41183(10) 0.04560(9) 0.71699(10) 0.0192(3) Uani d . 1
O O3 0.08075(10) 0.09141(8) 0.14607(9) 0.0179(3) Uani d . 1
O O4 0.16191(10) -0.18907(8) 0.29078(10) 0.0189(3) Uani d . 1
C C1 0.01573(12) 0.06372(11) 0.70917(11) 0.0107(3) Uani d . 1
C C2 0.08169(13) 0.11473(11) 0.79364(12) 0.0134(3) Uani d . 1
H H2 0.0681 0.1271 0.8537 0.016 Uiso calc R 1
C C3 0.16680(13) 0.14180(11) 0.77160(12) 0.0133(3) Uani d . 1
H H3 0.2244 0.1762 0.8134 0.016 Uiso calc R 1
C C4 0.15313(12) 0.10831(11) 0.67259(12) 0.0108(3) Uani d . 1
C C5 0.22122(12) 0.12685(11) 0.62006(12) 0.0108(3) Uani d . 1
C C6 0.20585(12) 0.09792(10) 0.52196(12) 0.0105(3) Uani d . 1
C C7 0.27827(13) 0.11453(11) 0.46963(12) 0.0121(3) Uani d . 1
H H7 0.3404 0.1499 0.4928 0.015 Uiso calc R 1
C C8 0.24066(12) 0.06996(11) 0.38082(12) 0.0120(3) Uani d . 1
H H8 0.2723 0.0674 0.3307 0.014 Uiso calc R 1
C C9 0.14385(12) 0.02726(11) 0.37699(11) 0.0102(3) Uani d . 1
C C10 0.08105(12) -0.02571(11) 0.29750(11) 0.0106(3) Uani d . 1
C C11 0.31887(13) 0.17954(11) 0.67393(12) 0.0123(3) Uani d . 1
C C12 0.31687(13) 0.27228(12) 0.67927(12) 0.0147(3) Uani d . 1
C C13 0.40815(15) 0.32015(13) 0.72980(14) 0.0199(4) Uani d . 1
H H13 0.4063 0.3831 0.7320 0.024 Uiso calc R 1
C C14 0.50133(14) 0.27500(13) 0.77673(14) 0.0213(4) Uani d . 1
H H14 0.5638 0.3076 0.8112 0.026 Uiso calc R 1
C C15 0.50609(14) 0.18380(13) 0.77490(13) 0.0192(4) Uani d . 1
H H15 0.5707 0.1537 0.8085 0.023 Uiso calc R 1
C C16 0.41458(13) 0.13623(12) 0.72301(12) 0.0146(3) Uani d . 1
C C17 0.21042(17) 0.40184(13) 0.65734(16) 0.0265(4) Uani d . 1
H H17A 0.2308 0.4073 0.7306 0.040 Uiso calc R 1
H H17B 0.1369 0.4210 0.6249 0.040 Uiso calc R 1
H H17C 0.2566 0.4392 0.6340 0.040 Uiso calc R 1
C C18 0.50458(16) 0.00004(14) 0.77865(16) 0.0254(4) Uani d . 1
H H18A 0.5637 0.0150 0.7567 0.038 Uiso calc R 1
H H18B 0.4921 -0.0641 0.7725 0.038 Uiso calc R 1
H H18C 0.5216 0.0180 0.8490 0.038 Uiso calc R 1
C C19 0.12417(12) -0.04911(11) 0.21652(12) 0.0121(3) Uani d . 1
C C20 0.12455(13) 0.01095(12) 0.14153(12) 0.0147(3) Uani d . 1
C C21 0.16797(14) -0.01253(13) 0.06877(13) 0.0198(4) Uani d . 1
H H21 0.1696 0.0289 0.0189 0.024 Uiso calc R 1
C C22 0.20830(14) -0.09676(14) 0.07062(13) 0.0214(4) Uani d . 1
H H22 0.2378 -0.1128 0.0212 0.026 Uiso calc R 1
C C23 0.20713(14) -0.15862(13) 0.14214(13) 0.0190(4) Uani d . 1
H H23 0.2340 -0.2167 0.1413 0.023 Uiso calc R 1
C C24 0.16557(13) -0.13396(12) 0.21564(12) 0.0148(3) Uani d . 1
C C25 0.05780(16) 0.14806(13) 0.06016(13) 0.0216(4) Uani d . 1
H H25A 0.1239 0.1653 0.0513 0.032 Uiso calc R 1
H H25B 0.0211 0.2013 0.0703 0.032 Uiso calc R 1
H H25C 0.0127 0.1164 0.0000 0.032 Uiso calc R 1
C C26 0.19103(17) -0.27915(13) 0.28487(17) 0.0273(4) Uani d . 1
H H26A 0.1446 -0.3051 0.2214 0.041 Uiso calc R 1
H H26B 0.1841 -0.3125 0.3415 0.041 Uiso calc R 1
H H26C 0.2645 -0.2818 0.2876 0.041 Uiso calc R 1
C C1S 0.96642(18) 0.25153(15) 0.52497(18) 0.0351(5) Uani d . 1
H H1S1 1.0297 0.2440 0.5059 0.042 Uiso calc R 1
H H1S2 0.9871 0.2394 0.5980 0.042 Uiso calc R 1
Cl Cl1 0.91977(5) 0.36179(4) 0.49994(4) 0.04067(15) Uani d . 1
Cl Cl2 0.86858(4) 0.17594(4) 0.45730(4) 0.02907(12) Uani d . 1
C C2S 0.63161(17) 0.09694(14) 0.48441(16) 0.0266(4) Uani d . 1
H H2S1 0.6132 0.0393 0.4491 0.032 Uiso calc R 1
H H2S2 0.7095 0.0996 0.5171 0.032 Uiso calc R 1
Cl Cl3 0.58869(5) 0.18428(3) 0.39562(4) 0.03135(12) Uani d . 1
Cl Cl4 0.57272(4) 0.10412(4) 0.57715(4) 0.03187(12) Uani d . 1

loop_
_atom_site_aniso_label
_atom_site_aniso_U_11
_atom_site_aniso_U_22
_atom_site_aniso_U_33
_atom_site_aniso_U_12
_atom_site_aniso_U_13
_atom_site_aniso_U_23
Zn1 0.00849(12) 0.01227(13) 0.00826(12) -0.00277(9) 0.00337(9) -0.00213(9)
N1 0.0093(6) 0.0126(6) 0.0098(6) -0.0015(5) 0.0038(5) -0.0012(5)
N2 0.0099(6) 0.0113(6) 0.0093(6) -0.0010(5) 0.0035(5) -0.0013(5)
O1 0.0168(6) 0.0137(6) 0.0265(7) -0.0005(5) 0.0075(5) -0.0029(5)
O2 0.0135(6) 0.0170(6) 0.0231(6) 0.0001(5) 0.0017(5) 0.0011(5)
O3 0.0250(7) 0.0171(6) 0.0132(5) 0.0007(5) 0.0089(5) 0.0030(5)
O4 0.0234(7) 0.0150(6) 0.0203(6) 0.0047(5) 0.0101(5) 0.0014(5)
C1 0.0116(7) 0.0115(7) 0.0090(7) -0.0005(6) 0.0035(6) -0.0009(6)
C2 0.0130(8) 0.0164(8) 0.0105(7) -0.0023(6) 0.0037(6) -0.0027(6)
C3 0.0130(7) 0.0154(8) 0.0104(7) -0.0033(6) 0.0028(6) -0.0033(6)
C4 0.0093(7) 0.0118(7) 0.0106(7) -0.0002(6) 0.0025(6) -0.0011(6)
C5 0.0090(7) 0.0109(7) 0.0118(7) -0.0007(6) 0.0026(6) -0.0008(6)
C6 0.0095(7) 0.0101(7) 0.0117(7) -0.0007(6) 0.0036(6) 0.0003(6)
C7 0.0104(7) 0.0134(8) 0.0129(7) -0.0021(6) 0.0047(6) 0.0001(6)
C8 0.0115(7) 0.0126(7) 0.0128(7) -0.0004(6) 0.0055(6) 0.0012(6)
C9 0.0094(7) 0.0112(7) 0.0103(7) 0.0010(6) 0.0038(5) 0.0011(6)
C10 0.0111(7) 0.0122(7) 0.0090(7) 0.0008(6) 0.0042(6) 0.0012(6)
C11 0.0114(7) 0.0163(8) 0.0100(7) -0.0041(6) 0.0047(6) -0.0025(6)
C12 0.0145(8) 0.0169(8) 0.0147(7) -0.0033(6) 0.0075(6) -0.0026(6)
C13 0.0209(9) 0.0179(9) 0.0234(9) -0.0088(7) 0.0109(7) -0.0066(7)
C14 0.0164(8) 0.0279(10) 0.0196(8) -0.0119(7) 0.0064(7) -0.0072(7)
C15 0.0113(8) 0.0283(10) 0.0161(8) -0.0046(7) 0.0023(6) -0.0001(7)
C16 0.0137(8) 0.0175(8) 0.0130(7) -0.0038(6) 0.0052(6) -0.0015(6)
C17 0.0305(11) 0.0169(9) 0.0346(11) 0.0022(8) 0.0145(9) -0.0060(8)
C18 0.0192(9) 0.0251(10) 0.0278(10) 0.0042(8) 0.0029(8) 0.0066(8)
C19 0.0097(7) 0.0166(8) 0.0101(7) -0.0024(6) 0.0037(6) -0.0029(6)
C20 0.0130(8) 0.0192(8) 0.0117(7) -0.0026(6) 0.0042(6) -0.0016(6)
C21 0.0174(8) 0.0316(10) 0.0124(8) -0.0035(7) 0.0076(7) -0.0007(7)
C22 0.0150(8) 0.0365(11) 0.0150(8) -0.0011(7) 0.0084(6) -0.0071(7)
C23 0.0124(8) 0.0257(9) 0.0181(8) 0.0026(7) 0.0044(6) -0.0076(7)
C24 0.0111(7) 0.0190(8) 0.0134(7) -0.0016(6) 0.0034(6) -0.0026(6)
C25 0.0259(10) 0.0227(9) 0.0155(8) -0.0010(7) 0.0063(7) 0.0070(7)
C26 0.0287(10) 0.0185(9) 0.0348(11) 0.0086(8) 0.0112(9) 0.0018(8)
C1S 0.0282(11) 0.0283(11) 0.0356(11) 0.0042(9) -0.0050(9) -0.0046(9)
Cl1 0.0454(3) 0.0281(3) 0.0340(3) 0.0073(2) -0.0042(2) -0.0048(2)
Cl2 0.0257(2) 0.0308(3) 0.0263(2) -0.00326(19) 0.00364(19) 0.00526(19)
C2S 0.0322(11) 0.0231(10) 0.0276(10) 0.0090(8) 0.0142(8) 0.0092(8)
Cl3 0.0422(3) 0.0211(2) 0.0259(2) 0.0049(2) 0.0059(2) 0.00504(18)
Cl4 0.0307(3) 0.0339(3) 0.0367(3) 0.0072(2) 0.0189(2) 0.0061(2)

loop_
_atom_type_symbol
_atom_type_description
_atom_type_scat_dispersion_real
_atom_type_scat_dispersion_imag
_atom_type_scat_source
C C 0.0033 0.0016 'International Tables Vol C Tables 4.2.6.8 and 6.1.1.4'
H H 0.0000 0.0000 'International Tables Vol C Tables 4.2.6.8 and 6.1.1.4'
N N 0.0061 0.0033 'International Tables Vol C Tables 4.2.6.8 and 6.1.1.4'
O O 0.0106 0.0060 'International Tables Vol C Tables 4.2.6.8 and 6.1.1.4'
Cl Cl 0.1484 0.1585 'International Tables Vol C Tables 4.2.6.8 and 6.1.1.4'
Zn Zn 0.2839 1.4301 'International Tables Vol C Tables 4.2.6.8 and 6.1.1.4'

loop_
_geom_angle_atom_site_label_1
_geom_angle_atom_site_label_2
_geom_angle_atom_site_label_3
_geom_angle_site_symmetry_1
_geom_angle_site_symmetry_3
_geom_angle
N1 Zn1 N1 . 3_556 180.0
N1 Zn1 N2 . 3_556 90.37(5)
N1 Zn1 N2 3_556 3_556 89.64(5)
N1 Zn1 N2 . . 89.63(5)
N1 Zn1 N2 3_556 . 90.36(5)
N2 Zn1 N2 3_556 . 180.0
C4 N1 C1 . . 106.50(13)
C4 N1 Zn1 . . 127.08(10)
C1 N1 Zn1 . . 126.31(11)
C6 N2 C9 . . 106.52(13)
C6 N2 Zn1 . . 127.11(10)
C9 N2 Zn1 . . 126.28(11)
C12 O1 C17 . . 116.42(14)
C16 O2 C18 . . 116.32(14)
C20 O3 C25 . . 117.38(14)
C24 O4 C26 . . 116.60(14)
N1 C1 C10 . 3_556 125.91(14)
N1 C1 C2 . . 109.62(14)
C10 C1 C2 3_556 . 124.46(14)
C3 C2 C1 . . 107.25(14)
C3 C2 H2 . . 126.4
C1 C2 H2 . . 126.4
C2 C3 C4 . . 106.85(14)
C2 C3 H3 . . 126.6
C4 C3 H3 . . 126.6
N1 C4 C5 . . 125.81(14)
N1 C4 C3 . . 109.75(13)
C5 C4 C3 . . 124.38(15)
C4 C5 C6 . . 124.72(15)
C4 C5 C11 . . 117.37(14)
C6 C5 C11 . . 117.89(14)
N2 C6 C5 . . 125.63(14)
N2 C6 C7 . . 109.85(13)
C5 C6 C7 . . 124.44(15)
C8 C7 C6 . . 106.89(14)
C8 C7 H7 . . 126.6
C6 C7 H7 . . 126.6
C7 C8 C9 . . 107.15(14)
C7 C8 H8 . . 126.4
C9 C8 H8 . . 126.4
N2 C9 C10 . . 125.63(14)
N2 C9 C8 . . 109.55(14)
C10 C9 C8 . . 124.82(14)
C9 C10 C1 . 3_556 125.18(14)
C9 C10 C19 . . 117.53(14)
C1 C10 C19 3_556 . 117.14(14)
C16 C11 C12 . . 118.14(15)
C16 C11 C5 . . 120.09(15)
C12 C11 C5 . . 121.74(15)
O1 C12 C13 . . 123.13(16)
O1 C12 C11 . . 115.86(15)
C13 C12 C11 . . 121.01(16)
C14 C13 C12 . . 119.10(17)
C14 C13 H13 . . 120.4
C12 C13 H13 . . 120.4
C15 C14 C13 . . 121.63(17)
C15 C14 H14 . . 119.2
C13 C14 H14 . . 119.2
C14 C15 C16 . . 118.99(17)
C14 C15 H15 . . 120.5
C16 C15 H15 . . 120.5
O2 C16 C15 . . 123.07(16)
O2 C16 C11 . . 115.82(14)
C15 C16 C11 . . 121.11(16)
O1 C17 H17A . . 109.5
O1 C17 H17B . . 109.5
H17A C17 H17B . . 109.5
O1 C17 H17C . . 109.5
H17A C17 H17C . . 109.5
H17B C17 H17C . . 109.5
O2 C18 H18A . . 109.5
O2 C18 H18B . . 109.5
H18A C18 H18B . . 109.5
O2 C18 H18C . . 109.5
H18A C18 H18C . . 109.5
H18B C18 H18C . . 109.5
C24 C19 C20 . . 118.53(15)
C24 C19 C10 . . 119.07(14)
C20 C19 C10 . . 122.40(15)
O3 C20 C19 . . 115.06(14)
O3 C20 C21 . . 124.19(16)
C19 C20 C21 . . 120.75(16)
C22 C21 C20 . . 118.96(17)
C22 C21 H21 . . 120.5
C20 C21 H21 . . 120.5
C21 C22 C23 . . 121.96(16)
C21 C22 H22 . . 119.0
C23 C22 H22 . . 119.0
C22 C23 C24 . . 118.64(17)
C22 C23 H23 . . 120.7
C24 C23 H23 . . 120.7
O4 C24 C23 . . 123.67(16)
O4 C24 C19 . . 115.19(14)
C23 C24 C19 . . 121.14(16)
O3 C25 H25A . . 109.5
O3 C25 H25B . . 109.5
H25A C25 H25B . . 109.5
O3 C25 H25C . . 109.5
H25A C25 H25C . . 109.5
H25B C25 H25C . . 109.5
O4 C26 H26A . . 109.5
O4 C26 H26B . . 109.5
H26A C26 H26B . . 109.5
O4 C26 H26C . . 109.5
H26A C26 H26C . . 109.5
H26B C26 H26C . . 109.5
Cl2 C1S Cl1 . . 110.72(12)
Cl2 C1S H1S1 . . 109.5
Cl1 C1S H1S1 . . 109.5
Cl2 C1S H1S2 . . 109.5
Cl1 C1S H1S2 . . 109.5
H1S1 C1S H1S2 . . 108.1
Cl4 C2S Cl3 . . 111.31(11)
Cl4 C2S H2S1 . . 109.4
Cl3 C2S H2S1 . . 109.4
Cl4 C2S H2S2 . . 109.4
Cl3 C2S H2S2 . . 109.4
H2S1 C2S H2S2 . . 108.0

loop_
_geom_bond_atom_site_label_1
_geom_bond_atom_site_label_2
_geom_bond_site_symmetry_2
_geom_bond_distance
Zn1 N1 . 2.0324(13)
Zn1 N1 3_556 2.0324(13)
Zn1 N2 3_556 2.0368(13)
Zn1 N2 . 2.0368(13)
N1 C4 . 1.373(2)
N1 C1 . 1.3733(19)
N2 C6 . 1.372(2)
N2 C9 . 1.3775(19)
O1 C12 . 1.371(2)
O1 C17 . 1.429(2)
O2 C16 . 1.368(2)
O2 C18 . 1.427(2)
O3 C20 . 1.361(2)
O3 C25 . 1.430(2)
O4 C24 . 1.365(2)
O4 C26 . 1.424(2)
C1 C10 3_556 1.400(2)
C1 C2 . 1.439(2)
C2 C3 . 1.356(2)
C2 H2 . 0.9500
C3 C4 . 1.441(2)
C3 H3 . 0.9500
C4 C5 . 1.400(2)
C5 C6 . 1.402(2)
C5 C11 . 1.499(2)
C6 C7 . 1.442(2)
C7 C8 . 1.359(2)
C7 H7 . 0.9500
C8 C9 . 1.441(2)
C8 H8 . 0.9500
C9 C10 . 1.399(2)
C10 C1 3_556 1.400(2)
C10 C19 . 1.501(2)
C11 C16 . 1.397(2)
C11 C12 . 1.401(2)
C12 C13 . 1.391(2)
C13 C14 . 1.379(3)
C13 H13 . 0.9500
C14 C15 . 1.377(3)
C14 H14 . 0.9500
C15 C16 . 1.395(2)
C15 H15 . 0.9500
C17 H17A . 0.9800
C17 H17B . 0.9800
C17 H17C . 0.9800
C18 H18A . 0.9800
C18 H18B . 0.9800
C18 H18C . 0.9800
C19 C24 . 1.398(2)
C19 C20 . 1.398(2)
C20 C21 . 1.399(2)
C21 C22 . 1.378(3)
C21 H21 . 0.9500
C22 C23 . 1.382(3)
C22 H22 . 0.9500
C23 C24 . 1.397(2)
C23 H23 . 0.9500
C25 H25A . 0.9800
C25 H25B . 0.9800
C25 H25C . 0.9800
C26 H26A . 0.9800
C26 H26B . 0.9800
C26 H26C . 0.9800
C1S Cl2 . 1.754(2)
C1S Cl1 . 1.769(2)
C1S H1S1 . 0.9900
C1S H1S2 . 0.9900
C2S Cl4 . 1.763(2)
C2S Cl3 . 1.773(2)
C2S H2S1 . 0.9900
C2S H2S2 . 0.9900
